data_8102641
loop_
_publ_author_name
'Jiao Guo'
'Jin Yang'

_publ_section_title
;
 Crystal structure of
 dichloro-di(m2-chloro)-bis[2-(2'-pyridyl)benzimidazole]dicobalt(II),
 Co2Cl4(C12H9N3)2
;
_journal_issue 2
_journal_name_full 'Zeitschrift f\"ur Kristallographie - New Crystal Structures'
_journal_page_first 297
_journal_volume 225
_journal_year 2010
_chemical_formula_moiety 'C24 H18 Cl4 Co2 N6'
_chemical_formula_sum 'C24 H18 Cl4 Co2 N6'
_chemical_formula_weight 650.10
_chemical_melting_point ?
_chemical_name_common
;
 2-(2'-pyridyl)benzimidazole cobalt(II) chloridum
;
_chemical_name_systematic
;
 2-(2'-pyridyl)benzimidazole cobalt(II) chloridum
;
_space_group_IT_number 15
_symmetry_cell_setting monoclinic
_symmetry_space_group_name_Hall '-C 2yc'
_symmetry_space_group_name_H-M 'C 1 2/c 1'
_atom_sites_solution_hydrogens geom
_atom_sites_solution_primary direct
_atom_sites_solution_secondary difmap
_audit_creation_method SHELXL-97
_cell_angle_alpha 90.00
_cell_angle_beta 90.774(3)
_cell_angle_gamma 90.00
_cell_formula_units_Z 4
_cell_length_a 11.5662(3)
_cell_length_b 11.1868(4)
_cell_length_c 19.4191(7)
_cell_measurement_reflns_used 2553
_cell_measurement_temperature 293(2)
_cell_measurement_theta_max 26.4
_cell_measurement_theta_min 4.8
_cell_volume 2512.38(14)
_computing_cell_refinement CrysAlis
_computing_data_collection CrysAlis[2]
_computing_data_reduction CrysAlis
_computing_structure_refinement 'SHELXL-97 [4]'
_computing_structure_solution 'SHELXS-97 [3]'
_diffrn_ambient_temperature 293(2)
_diffrn_detector_area_resol_mean 10.0
_diffrn_measured_fraction_theta_full 0.991
_diffrn_measured_fraction_theta_max 0.991
_diffrn_measurement_device_type 'Oxford Diffraction Gemini R Ultra'
_diffrn_measurement_method '\w scan'
_diffrn_radiation_monochromator graphite
_diffrn_radiation_source 'fine-focus sealed tube'
_diffrn_radiation_type MoK\a
_diffrn_radiation_wavelength 0.71073
_diffrn_reflns_av_R_equivalents 0.0687
_diffrn_reflns_av_sigmaI/netI 0.0788
_diffrn_reflns_limit_h_max 14
_diffrn_reflns_limit_h_min -14
_diffrn_reflns_limit_k_max 13
_diffrn_reflns_limit_k_min -13
_diffrn_reflns_limit_l_max 19
_diffrn_reflns_limit_l_min -24
_diffrn_reflns_number 9601
_diffrn_reflns_theta_full 26.42
_diffrn_reflns_theta_max 26.42
_diffrn_reflns_theta_min 4.82
_exptl_absorpt_coefficient_mu 1.773
_exptl_absorpt_correction_T_max 0.407
_exptl_absorpt_correction_T_min 0.268
_exptl_absorpt_correction_type empirical
_exptl_absorpt_process_details 'Oxford Diffraction: CrysAlis [2].'
_exptl_crystal_colour purple
_exptl_crystal_density_diffrn 1.719
_exptl_crystal_density_method 'not measured'
_exptl_crystal_description block
_exptl_crystal_F_000 1304.0
_exptl_crystal_size_max 0.18
_exptl_crystal_size_mid 0.15
_exptl_crystal_size_min 0.12
_refine_diff_density_max 2.168
_refine_diff_density_min -0.637
_refine_diff_density_rms 0.125
_refine_ls_extinction_method none
_refine_ls_goodness_of_fit_ref 1.091
_refine_ls_hydrogen_treatment constr
_refine_ls_matrix_type full
_refine_ls_number_parameters 148
_refine_ls_number_reflns 2553
_refine_ls_number_restraints 0
_refine_ls_restrained_S_all 1.091
_refine_ls_R_factor_all 0.1473
_refine_ls_R_factor_gt 0.0892
_refine_ls_shift/su_max 0.000
_refine_ls_shift/su_mean 0.000
_refine_ls_structure_factor_coef Fsqd
_refine_ls_weighting_details 'calc w=1/[\s^2^(Fo^2^)+(0.0413P)^2^+40.9273P] where P=(Fo^2^+2Fc^2^)/3'
_refine_ls_weighting_scheme calc
_refine_ls_wR_factor_gt 0.1679
_refine_ls_wR_factor_ref 0.1860
_reflns_number_gt 1582
_reflns_number_total 2553
_reflns_threshold_expression >2sigma(I)
_cod_data_source_file 1267-2885.cff
_cod_data_source_block gj
_cod_depositor_comments
;
The following automatic conversions were performed:
'_symmetry_cell_setting' value 'Monoclinic' changed to 'monoclinic'
according to '/home/saulius/struct/CIF-dictionaries/cif_core.dic'
dictionary named 'cif_core.dic' version 2.4.1 from 2010-06-29.

Automatic conversion script
Id: cif_fix_enum 1555 2011-01-17 13:19:09Z saulius 

The following automatic conversions were performed:

'_chemical_melting_point' value 'not measured' was changed to '?' -
the value is undefined or not given.

Automatic conversion script
Id: cif_fix_values 1569 2011-02-09 13:29:24Z adriana 
;
_cod_original_sg_symbol_H-M 'C 2/c '
_cod_database_code 8102641

loop_
_symmetry_equiv_pos_as_xyz
'x, y, z'
'-x, y, -z+1/2'
'x+1/2, y+1/2, z'
'-x+1/2, y+1/2, -z+1/2'
'-x, -y, -z'
'x, -y, z-1/2'
'-x+1/2, -y+1/2, -z'
'x+1/2, -y+1/2, z-1/2'

loop_
_atom_site_label
_atom_site_type_symbol
_atom_site_fract_x
_atom_site_fract_y
_atom_site_fract_z
_atom_site_U_iso_or_equiv
_atom_site_adp_type
_atom_site_occupancy
_atom_site_symmetry_multiplicity
_atom_site_calc_flag
_atom_site_refinement_flags
_atom_site_disorder_assembly
_atom_site_disorder_group
C1 C 0.3581(4) -0.1242(5) 0.1923(3) 0.057(3) Uani 1 1 d G . .
H1 H 0.4257 -0.0829 0.2032 0.069 Uiso 1 1 calc R . .
C2 C 0.3089(5) -0.1999(6) 0.2406(2) 0.057(3) Uani 1 1 d G . .
H2 H 0.3436 -0.2091 0.2838 0.069 Uiso 1 1 calc R . .
C3 C 0.2079(5) -0.2617(5) 0.2244(3) 0.067(3) Uani 1 1 d G . .
H3 H 0.1751 -0.3123 0.2567 0.081 Uiso 1 1 calc R . .
C4 C 0.1561(4) -0.2478(5) 0.1599(3) 0.051(2) Uani 1 1 d G . .
H4 H 0.0885 -0.2892 0.1490 0.061 Uiso 1 1 calc R . .
C5 C 0.2052(4) -0.1722(5) 0.1116(2) 0.046(2) Uani 1 1 d G . .
N1 N 0.3062(4) -0.1104(4) 0.1279(2) 0.0450(18) Uani 1 1 d G . .
C7 C 0.0475(4) -0.1264(5) -0.0427(2) 0.0371(19) Uani 1 1 d G . .
C8 C -0.0404(4) -0.1259(5) -0.0922(3) 0.051(2) Uani 1 1 d G . .
H8 H -0.1074 -0.1702 -0.0853 0.061 Uiso 1 1 calc R . .
C9 C -0.0284(4) -0.0592(5) -0.1521(3) 0.054(2) Uani 1 1 d G . .
H9 H -0.0872 -0.0589 -0.1852 0.065 Uiso 1 1 calc R . .
C10 C 0.0717(5) 0.0069(5) -0.1625(2) 0.049(2) Uani 1 1 d G . .
H10 H 0.0797 0.0515 -0.2025 0.059 Uiso 1 1 calc R . .
C11 C 0.1596(4) 0.0064(5) -0.1129(3) 0.0425(19) Uani 1 1 d G . .
H11 H 0.2265 0.0507 -0.1199 0.051 Uiso 1 1 calc R . .
C12 C 0.1475(4) -0.0603(5) -0.0531(2) 0.040(2) Uani 1 1 d G . .
C6 C 0.1607(6) -0.1434(7) 0.0454(4) 0.0285(16) Uani 1 1 d . . .
N2 N 0.2190(5) -0.0733(6) 0.0031(3) 0.0391(16) Uani 1 1 d . . .
N3 N 0.0589(6) -0.1787(6) 0.0199(4) 0.0467(18) Uani 1 1 d . . .
H3A H 0.0100 -0.2253 0.0393 0.056 Uiso 1 1 calc R . .
Cl1 Cl 0.3537(5) 0.1767(6) 0.1000(2) 0.0407(10) Uani 0.80 1 d P . .
Cl1' Cl 0.330(2) 0.181(3) 0.0726(12) 0.066(7) Uani 0.20 1 d P . .
Cl2 Cl 0.55526(17) -0.0659(2) 0.06743(12) 0.0542(6) Uani 1 1 d . . .
Co1 Co 0.36700(9) -0.00240(11) 0.04216(6) 0.0409(4) Uani 1 1 d . . .

loop_
_atom_site_aniso_label
_atom_site_aniso_U_11
_atom_site_aniso_U_22
_atom_site_aniso_U_33
_atom_site_aniso_U_23
_atom_site_aniso_U_13
_atom_site_aniso_U_12
C1 0.054(6) 0.069(7) 0.049(6) 0.007(5) -0.006(5) 0.006(5)
C2 0.064(6) 0.072(7) 0.037(5) 0.002(5) -0.005(5) 0.009(5)
C3 0.089(8) 0.066(7) 0.047(6) 0.015(5) 0.016(6) 0.002(6)
C4 0.051(5) 0.049(6) 0.052(6) 0.000(5) 0.010(4) -0.005(4)
C5 0.050(5) 0.032(4) 0.057(6) -0.007(4) 0.020(4) 0.007(4)
N1 0.034(4) 0.053(5) 0.048(4) -0.002(4) 0.002(3) 0.001(3)
C7 0.043(5) 0.033(4) 0.036(5) -0.004(4) 0.009(4) -0.002(4)
C8 0.045(5) 0.044(5) 0.063(6) -0.011(5) -0.002(4) -0.001(4)
C9 0.051(5) 0.050(6) 0.060(6) -0.011(5) -0.014(5) 0.004(5)
C10 0.054(5) 0.044(5) 0.048(5) 0.001(5) -0.011(4) 0.002(5)
C11 0.041(4) 0.044(5) 0.042(5) 0.001(5) 0.002(4) -0.007(4)
C12 0.040(4) 0.040(5) 0.039(5) -0.010(4) -0.002(4) 0.012(4)
C6 0.020(3) 0.035(4) 0.030(4) 0.000(3) 0.007(3) -0.005(3)
N2 0.032(3) 0.043(4) 0.042(4) -0.009(3) 0.004(3) -0.006(3)
N3 0.042(4) 0.043(4) 0.055(5) 0.006(4) 0.005(3) -0.014(3)
Cl1 0.040(2) 0.0421(18) 0.040(3) -0.017(2) 0.0047(17) -0.0122(16)
Cl1' 0.062(13) 0.054(10) 0.083(18) -0.027(14) 0.006(11) -0.023(9)
Cl2 0.0327(10) 0.0700(16) 0.0601(15) 0.0127(13) 0.0065(9) -0.0062(11)
Co1 0.0294(5) 0.0396(6) 0.0541(7) -0.0079(6) 0.0086(4) -0.0104(5)

loop_
_atom_type_symbol
_atom_type_description
_atom_type_scat_dispersion_real
_atom_type_scat_dispersion_imag
_atom_type_scat_source
C C 0.0033 0.0016 'International Tables Vol C Tables 4.2.6.8 and 6.1.1.4'
H H 0.0000 0.0000 'International Tables Vol C Tables 4.2.6.8 and 6.1.1.4'
N N 0.0061 0.0033 'International Tables Vol C Tables 4.2.6.8 and 6.1.1.4'
Cl Cl 0.1484 0.1585 'International Tables Vol C Tables 4.2.6.8 and 6.1.1.4'
Co Co 0.3494 0.9721 'International Tables Vol C Tables 4.2.6.8 and 6.1.1.4'

loop_
_geom_angle_atom_site_label_1
_geom_angle_atom_site_label_2
_geom_angle_atom_site_label_3
_geom_angle
_geom_angle_site_symmetry_1
_geom_angle_site_symmetry_3
_geom_angle_publ_flag
C2 C1 N1 120.0 . . ?
C2 C1 H1 120.0 . . ?
N1 C1 H1 120.0 . . ?
C3 C2 C1 120.0 . . ?
C3 C2 H2 120.0 . . ?
C1 C2 H2 120.0 . . ?
C2 C3 C4 120.0 . . ?
C2 C3 H3 120.0 . . ?
C4 C3 H3 120.0 . . ?
C5 C4 C3 120.0 . . ?
C5 C4 H4 120.0 . . ?
C3 C4 H4 120.0 . . ?
C4 C5 N1 120.0 . . ?
C4 C5 C6 127.2(4) . . ?
N1 C5 C6 112.8(4) . . ?
C5 N1 C1 120.0 . . ?
C5 N1 Co1 112.4(3) . . ?
C1 N1 Co1 127.6(3) . . ?
N3 C7 C8 133.2(4) . . ?
N3 C7 C12 106.8(4) . . ?
C8 C7 C12 120.0 . . ?
C9 C8 C7 120.0 . . ?
C9 C8 H8 120.0 . . ?
C7 C8 H8 120.0 . . ?
C8 C9 C10 120.0 . . ?
C8 C9 H9 120.0 . . ?
C10 C9 H9 120.0 . . ?
C11 C10 C9 120.0 . . ?
C11 C10 H10 120.0 . . ?
C9 C10 H10 120.0 . . ?
C10 C11 C12 120.0 . . ?
C10 C11 H11 120.0 . . ?
C12 C11 H11 120.0 . . ?
N2 C12 C11 131.1(4) . . ?
N2 C12 C7 108.9(4) . . ?
C11 C12 C7 120.0 . . ?
N2 C6 N3 113.5(7) . . ?
N2 C6 C5 121.1(6) . . ?
N3 C6 C5 125.4(6) . . ?
C6 N2 C12 104.5(5) . . ?
C6 N2 Co1 115.6(5) . . ?
C12 N2 Co1 139.2(5) . . ?
C6 N3 C7 106.4(6) . . ?
C6 N3 H3A 126.8 . . ?
C7 N3 H3A 126.8 . . ?
Cl1' Cl1 Co1 71(3) . . ?
Cl1 Cl1' Co1 94(4) . . ?
Co1 Cl2 Co1 94.30(9) . 5_655 ?
N2 Co1 N1 77.9(2) . . ?
N2 Co1 Cl1' 107.6(6) . . ?
N1 Co1 Cl1' 104.4(7) . . ?
N2 Co1 Cl1 117.5(2) . . ?
N1 Co1 Cl1 94.9(2) . . ?
Cl1' Co1 Cl1 15.0(6) . . ?
N2 Co1 Cl2 137.8(2) . . ?
N1 Co1 Cl2 88.88(15) . . ?
Cl1' Co1 Cl2 114.5(6) . . ?
Cl1 Co1 Cl2 103.32(14) . . ?
N2 Co1 Cl2 96.6(2) . 5_655 ?
N1 Co1 Cl2 164.56(17) . 5_655 ?
Cl1' Co1 Cl2 91.0(7) . 5_655 ?
Cl1 Co1 Cl2 100.40(16) . 5_655 ?
Cl2 Co1 Cl2 85.70(9) . 5_655 ?

loop_
_geom_bond_atom_site_label_1
_geom_bond_atom_site_label_2
_geom_bond_distance
_geom_bond_site_symmetry_2
_geom_bond_publ_flag
C1 C2 1.3900 . ?
C1 N1 1.3900 . ?
C1 H1 0.9300 . ?
C2 C3 1.3900 . ?
C2 H2 0.9300 . ?
C3 C4 1.3900 . ?
C3 H3 0.9300 . ?
C4 C5 1.3900 . ?
C4 H4 0.9300 . ?
C5 N1 1.3900 . ?
C5 C6 1.415(8) . ?
N1 Co1 2.181(4) . ?
C7 N3 1.354(8) . ?
C7 C8 1.3900 . ?
C7 C12 1.3900 . ?
C8 C9 1.3900 . ?
C8 H8 0.9300 . ?
C9 C10 1.3900 . ?
C9 H9 0.9300 . ?
C10 C11 1.3900 . ?
C10 H10 0.9300 . ?
C11 C12 1.3900 . ?
C11 H11 0.9300 . ?
C12 N2 1.367(7) . ?
C6 N2 1.327(9) . ?
C6 N3 1.332(9) . ?
N2 Co1 2.025(6) . ?
N3 H3A 0.8600 . ?
Cl1 Cl1' 0.60(2) . ?
Cl1 Co1 2.303(6) . ?
Cl1' Co1 2.18(3) . ?
Cl2 Co1 2.336(2) . ?
Cl2 Co1 2.444(3) 5_655 ?
Co1 Cl2 2.444(3) 5_655 ?

loop_
_geom_torsion_atom_site_label_1
_geom_torsion_atom_site_label_2
_geom_torsion_atom_site_label_3
_geom_torsion_atom_site_label_4
_geom_torsion
_geom_torsion_site_symmetry_1
_geom_torsion_site_symmetry_2
_geom_torsion_site_symmetry_3
_geom_torsion_site_symmetry_4
_geom_torsion_publ_flag
N1 C1 C2 C3 0.0 . . . . ?
C1 C2 C3 C4 0.0 . . . . ?
C2 C3 C4 C5 0.0 . . . . ?
C3 C4 C5 N1 0.0 . . . . ?
C3 C4 C5 C6 -176.5(6) . . . . ?
C4 C5 N1 C1 0.0 . . . . ?
C6 C5 N1 C1 177.0(5) . . . . ?
C4 C5 N1 Co1 178.4(3) . . . . ?
C6 C5 N1 Co1 -4.6(5) . . . . ?
C2 C1 N1 C5 0.0 . . . . ?
C2 C1 N1 Co1 -178.1(4) . . . . ?
N3 C7 C8 C9 177.9(7) . . . . ?
C12 C7 C8 C9 0.0 . . . . ?
C7 C8 C9 C10 0.0 . . . . ?
C8 C9 C10 C11 0.0 . . . . ?
C9 C10 C11 C12 0.0 . . . . ?
C10 C11 C12 N2 -178.4(6) . . . . ?
C10 C11 C12 C7 0.0 . . . . ?
N3 C7 C12 N2 0.3(5) . . . . ?
C8 C7 C12 N2 178.7(5) . . . . ?
N3 C7 C12 C11 -178.4(5) . . . . ?
C8 C7 C12 C11 0.0 . . . . ?
C4 C5 C6 N2 -177.2(5) . . . . ?
N1 C5 C6 N2 6.1(8) . . . . ?
C4 C5 C6 N3 4.8(10) . . . . ?
N1 C5 C6 N3 -172.0(6) . . . . ?
N3 C6 N2 C12 1.7(8) . . . . ?
C5 C6 N2 C12 -176.6(6) . . . . ?
N3 C6 N2 Co1 173.9(5) . . . . ?
C5 C6 N2 Co1 -4.3(9) . . . . ?
C11 C12 N2 C6 177.4(5) . . . . ?
C7 C12 N2 C6 -1.2(6) . . . . ?
C11 C12 N2 Co1 8.1(10) . . . . ?
C7 C12 N2 Co1 -170.5(6) . . . . ?
N2 C6 N3 C7 -1.5(9) . . . . ?
C5 C6 N3 C7 176.7(6) . . . . ?
C8 C7 N3 C6 -177.4(5) . . . . ?
C12 C7 N3 C6 0.7(7) . . . . ?
C6 N2 Co1 N1 1.1(5) . . . . ?
C12 N2 Co1 N1 169.6(8) . . . . ?
C6 N2 Co1 Cl1' -100.4(9) . . . . ?
C12 N2 Co1 Cl1' 68.1(11) . . . . ?
C6 N2 Co1 Cl1 -88.2(6) . . . . ?
C12 N2 Co1 Cl1 80.4(8) . . . . ?
C6 N2 Co1 Cl2 75.6(6) . . . . ?
C12 N2 Co1 Cl2 -115.9(7) . . . . ?
C6 N2 Co1 Cl2 166.5(5) . . . 5_655 ?
C12 N2 Co1 Cl2 -25.0(7) . . . 5_655 ?
C5 N1 Co1 N2 2.1(3) . . . . ?
C1 N1 Co1 N2 -179.7(4) . . . . ?
C5 N1 Co1 Cl1' 107.4(6) . . . . ?
C1 N1 Co1 Cl1' -74.4(7) . . . . ?
C5 N1 Co1 Cl1 119.2(3) . . . . ?
C1 N1 Co1 Cl1 -62.6(3) . . . . ?
C5 N1 Co1 Cl2 -137.6(3) . . . . ?
C1 N1 Co1 Cl2 40.7(3) . . . . ?
C5 N1 Co1 Cl2 -68.2(6) . . . 5_655 ?
C1 N1 Co1 Cl2 110.1(6) . . . 5_655 ?
Cl1 Cl1' Co1 N2 133(3) . . . . ?
Cl1 Cl1' Co1 N1 52(3) . . . . ?
Cl1 Cl1' Co1 Cl2 -44(4) . . . . ?
Cl1 Cl1' Co1 Cl2 -129(3) . . . 5_655 ?
Cl1' Cl1 Co1 N2 -51(3) . . . . ?
Cl1' Cl1 Co1 N1 -130(3) . . . . ?
Cl1' Cl1 Co1 Cl2 140(3) . . . . ?
Cl1' Cl1 Co1 Cl2 52(3) . . . 5_655 ?
Co1 Cl2 Co1 N2 95.1(3) 5_655 . . . ?
Co1 Cl2 Co1 N1 165.53(16) 5_655 . . . ?
Co1 Cl2 Co1 Cl1' -89.1(8) 5_655 . . . ?
Co1 Cl2 Co1 Cl1 -99.68(17) 5_655 . . . ?
Co1 Cl2 Co1 Cl2 0.0 5_655 . . 5_655 ?
